data_7243939
loop_
_publ_author_name
'Ito, Sho'
'White, Fraser J.'
'Okunishi, Eiji'
'Aoyama, Yoshitaka'
'Yamano, Akihito'
'Sato, Hiroyasu'
'Ferrara, Joseph D.'
'Jasnowski, Micha\/l'
'Meyer, Mathias'

_publ_section_title
;
 Structure determination of small molecule compounds by an electron
 diffractometer for 3D ED/MicroED
;
_journal_issue 48
_journal_name_full CrystEngComm
_journal_page_first 8622
_journal_page_last 8630
_journal_paper_doi 10.1039/D1CE01172C
_journal_volume 23
_journal_year 2021
_chemical_formula_moiety 'C8 H10 N4 Zn'
_chemical_formula_sum 'C8 H10 N4 Zn'
_chemical_formula_weight 227.51
_chemical_name_systematic zinc;2-methylimidazol-3-ide
_space_group_crystal_system cubic
_space_group_IT_number 217
_space_group_name_Hall 'I -4 2 3'
_space_group_name_H-M_alt 'I -4 3 m'
_atom_sites_solution_hydrogens geom
_atom_sites_solution_primary dual
_audit_creation_date 2021-07-27
_audit_creation_method
;
Olex2 1.3
(compiled 2020.11.12 svn.r5f609507 for OlexSys, GUI svn.r6272)
;
_audit_update_record
;
2021-08-31 deposited with the CCDC.	2021-10-26 downloaded from the CCDC.
;
_cell_angle_alpha 90
_cell_angle_beta 90
_cell_angle_gamma 90
_cell_formula_units_Z 12
_cell_length_a 17.497(5)
_cell_length_b 17.497(5)
_cell_length_c 17.497(5)
_cell_measurement_reflns_used 655
_cell_measurement_temperature 293
_cell_measurement_theta_max 0.7189
_cell_measurement_theta_min 0.1007
_cell_volume 5357(3)
_computing_cell_refinement 'CrysAlisPro 1.171.42.18a (Rigaku OD, 2021)'
_computing_data_collection 'CrysAlisPro 1.171.42.18a (Rigaku OD, 2021)'
_computing_data_reduction 'CrysAlisPro 1.171.42.18a (Rigaku OD, 2021)'
_computing_molecular_graphics 'Olex2 1.3 (Dolomanov et al., 2009)'
_computing_publication_material 'Olex2 1.3 (Dolomanov et al., 2009)'
_computing_structure_refinement 'SHELXL 2018/3 (Sheldrick, 2015)'
_computing_structure_solution 'SHELXT 2014/5 (Sheldrick, 2014)'
_diffrn_ambient_temperature 293
_diffrn_detector 'Rigaku HyPix-ED area detector'
_diffrn_detector_area_resol_mean 10.0
_diffrn_detector_type 'HPC area detector'
_diffrn_measured_fraction_theta_full 0.959
_diffrn_measured_fraction_theta_max 0.959
_diffrn_measurement_details
;
List of Runs (angles in degrees, time in seconds):

  # Type    Start    End  Width  t~exp~   \w     \q     \k     \f   Frames
#--------------------------------------------------------------------------
  1  \w    -20.00  20.00   1.00   20.00    --    0.00   0.00   0.00   40
;
_diffrn_measurement_device 'Electron diffractometer'
_diffrn_measurement_device_type Synergy-ED
_diffrn_measurement_method 'continuous rotation'
_diffrn_orient_matrix_type 'CrysAlisPro convention (1999,Acta A55,543-557)'
_diffrn_orient_matrix_UB_11 -0.0012952000
_diffrn_orient_matrix_UB_12 -0.0004892000
_diffrn_orient_matrix_UB_13 0.0003830000
_diffrn_orient_matrix_UB_21 -0.0006092000
_diffrn_orient_matrix_UB_22 0.0011508000
_diffrn_orient_matrix_UB_23 -0.0006002000
_diffrn_orient_matrix_UB_31 -0.0001012000
_diffrn_orient_matrix_UB_32 -0.0007019000
_diffrn_orient_matrix_UB_33 -0.0012457000
_diffrn_radiation_probe electron
_diffrn_radiation_type '200 keV electrons'
_diffrn_radiation_wavelength 0.0251
_diffrn_reflns_av_R_equivalents 0.2139
_diffrn_reflns_av_unetI/netI 0.1180
_diffrn_reflns_Laue_measured_fraction_full 0.959
_diffrn_reflns_Laue_measured_fraction_max 0.959
_diffrn_reflns_limit_h_max 11
_diffrn_reflns_limit_h_min -12
_diffrn_reflns_limit_k_max 17
_diffrn_reflns_limit_k_min -17
_diffrn_reflns_limit_l_max 17
_diffrn_reflns_limit_l_min -17
_diffrn_reflns_number 2246
_diffrn_reflns_point_group_measured_fraction_full 0.973
_diffrn_reflns_point_group_measured_fraction_max 0.973
_diffrn_reflns_theta_full 0.719
_diffrn_reflns_theta_max 0.719
_diffrn_reflns_theta_min 0.101
_diffrn_source 'thermionic-emission electron gun'
_diffrn_source_type LaB6
_exptl_absorpt_coefficient_mu 0.001
_exptl_absorpt_correction_T_max 1.00000
_exptl_absorpt_correction_T_min 0.86812
_exptl_absorpt_correction_type multi-scan
_exptl_absorpt_process_details
;
CrysAlisPro 1.171.42.18a (Rigaku Oxford Diffraction, 2021)
Empirical absorption correction using spherical harmonics,
implemented in SCALE3 ABSPACK scaling algorithm.
;
_exptl_crystal_colour colourless
_exptl_crystal_colour_primary colourless
_exptl_crystal_density_diffrn 0.846
_exptl_crystal_description block
_exptl_crystal_F_000 483
_exptl_crystal_size_max 0.0002
_exptl_crystal_size_mid 0.0001
_exptl_crystal_size_min 0.0001
_refine_diff_density_max 0.111
_refine_diff_density_min -0.099
_refine_diff_density_rms 0.021
_refine_ls_abs_structure_details
;
 All f" are zero, so absolute structure could not be determined
;
_refine_ls_extinction_coef 244(67)
_refine_ls_extinction_expression Fc^*^=kFc[1+0.001xFc^2^\l^3^/sin(2\q)]^-1/4^
_refine_ls_extinction_method 'SHELXL-2018/3 (Sheldrick 2018)'
_refine_ls_goodness_of_fit_ref 1.089
_refine_ls_hydrogen_treatment constr
_refine_ls_matrix_type full
_refine_ls_number_parameters 35
_refine_ls_number_reflns 548
_refine_ls_number_restraints 0
_refine_ls_restrained_S_all 1.089
_refine_ls_R_factor_all 0.1644
_refine_ls_R_factor_gt 0.1137
_refine_ls_shift/su_max 0.000
_refine_ls_shift/su_mean 0.000
_refine_ls_structure_factor_coef Fsqd
_refine_ls_weighting_details 'w=1/[\s^2^(Fo^2^)+(0.1446P)^2^+1.6694P] where P=(Fo^2^+2Fc^2^)/3'
_refine_ls_weighting_scheme calc
_refine_ls_wR_factor_gt 0.2787
_refine_ls_wR_factor_ref 0.3136
_reflns_Friedel_coverage 0.803
_reflns_Friedel_fraction_full 0.992
_reflns_Friedel_fraction_max 0.992
_reflns_number_gt 332
_reflns_number_total 548
_reflns_threshold_expression 'I > 2\s(I)'
_cod_data_source_file d1ce01172c1.cif
_cod_data_source_block exp_615
_cod_depositor_comments 'Adding full bibliography for 7243939--7243951.cif.'
_cod_original_cell_volume 5357(5)
_cod_database_code 7243939
_shelx_shelxl_version_number 2018/3
_chemical_oxdiff_formula 'C N Zn'
_shelx_space_group_comment
;
The symmetry employed for this shelxl refinement is uniquely defined
by the following loop, which should always be used as a source of
symmetry information in preference to the above space-group names.
They are only intended as comments.
;
_reflns_odcompleteness_completeness 97.17
_reflns_odcompleteness_iscentric 1
_reflns_odcompleteness_theta 0.72
_olex2_refinement_description
;
1. Fixed Uiso
 At 1.2 times of:
  All C(H) groups
 At 1.5 times of:
  All C(H,H,H) groups
2. Others
 Fixed Sof: H3A(0.5) H3B(0.5) H3C(0.5)
3.a Aromatic/amide H refined with riding coordinates:
 C1(H1)
3.b Idealised Me refined as rotating group:
 C3(H3A,H3B,H3C)
;
_olex2_submission_special_instructions 'No special instructions were received'
_oxdiff_exptl_absorpt_empirical_details
;
Empirical correction (ABSPACK) includes:
- Absorption correction using spherical harmonics
- Frame scaling
;
_oxdiff_exptl_absorpt_empirical_full_max 1.343
_oxdiff_exptl_absorpt_empirical_full_min 0.803

loop_
_space_group_symop_operation_xyz
'x, y, z'
'-x, -y, z'
'-x, y, -z'
'x, -y, -z'
'z, x, y'
'z, -x, -y'
'-z, -x, y'
'-z, x, -y'
'y, z, x'
'-y, z, -x'
'y, -z, -x'
'-y, -z, x'
'y, x, z'
'-y, -x, z'
'y, -x, -z'
'-y, x, -z'
'x, z, y'
'-x, z, -y'
'-x, -z, y'
'x, -z, -y'
'z, y, x'
'z, -y, -x'
'-z, y, -x'
'-z, -y, x'
'x+1/2, y+1/2, z+1/2'
'-x+1/2, -y+1/2, z+1/2'
'-x+1/2, y+1/2, -z+1/2'
'x+1/2, -y+1/2, -z+1/2'
'z+1/2, x+1/2, y+1/2'
'z+1/2, -x+1/2, -y+1/2'
'-z+1/2, -x+1/2, y+1/2'
'-z+1/2, x+1/2, -y+1/2'
'y+1/2, z+1/2, x+1/2'
'-y+1/2, z+1/2, -x+1/2'
'y+1/2, -z+1/2, -x+1/2'
'-y+1/2, -z+1/2, x+1/2'
'y+1/2, x+1/2, z+1/2'
'-y+1/2, -x+1/2, z+1/2'
'y+1/2, -x+1/2, -z+1/2'
'-y+1/2, x+1/2, -z+1/2'
'x+1/2, z+1/2, y+1/2'
'-x+1/2, z+1/2, -y+1/2'
'-x+1/2, -z+1/2, y+1/2'
'x+1/2, -z+1/2, -y+1/2'
'z+1/2, y+1/2, x+1/2'
'z+1/2, -y+1/2, -x+1/2'
'-z+1/2, y+1/2, -x+1/2'
'-z+1/2, -y+1/2, x+1/2'

loop_
_atom_site_label
_atom_site_type_symbol
_atom_site_fract_x
_atom_site_fract_y
_atom_site_fract_z
_atom_site_U_iso_or_equiv
_atom_site_adp_type
_atom_site_occupancy
_atom_site_site_symmetry_order
_atom_site_calc_flag
_atom_site_refinement_flags_posn
_atom_site_refinement_flags_adp
_atom_site_refinement_flags_occupancy
_atom_site_disorder_assembly
_atom_site_disorder_group
Zn5 Zn 0.500000 0.000000 0.750000 0.057(3) Uani 1 4 d S T P . .
N4 N 0.5889(10) 0.0328(8) 0.6817(8) 0.067(5) Uani 1 1 d . . . . .
C2 C 0.6225(8) -0.0045(15) 0.6225(8) 0.071(7) Uani 1 2 d S T P . .
C1 C 0.6294(11) 0.1008(10) 0.6839(11) 0.102(7) Uani 1 1 d . . . . .
H1 H 0.620276 0.140589 0.718012 0.122 Uiso 1 1 calc R U . . .
C3 C 0.5905(14) -0.0872(13) 0.5905(14) 0.119(11) Uani 1 2 d S T P . .
H3A H 0.588238 -0.123149 0.631858 0.179 Uiso 0.5 1 calc R U P A -1
H3B H 0.624317 -0.106058 0.551647 0.179 Uiso 0.5 1 calc R U P A -1
H3C H 0.540325 -0.080395 0.569375 0.179 Uiso 0.5 1 calc R U P A -1

loop_
_atom_site_aniso_label
_atom_site_aniso_U_11
_atom_site_aniso_U_22
_atom_site_aniso_U_33
_atom_site_aniso_U_23
_atom_site_aniso_U_13
_atom_site_aniso_U_12
Zn5 0.062(4) 0.062(4) 0.047(6) 0.000 0.000 0.000
N4 0.085(11) 0.067(11) 0.051(9) -0.011(7) -0.001(8) -0.009(8)
C2 0.075(10) 0.064(13) 0.075(10) -0.003(10) 0.005(12) -0.003(10)
C1 0.111(12) 0.065(12) 0.130(15) -0.039(11) 0.039(12) -0.022(11)
C3 0.151(18) 0.055(16) 0.151(18) 0.015(14) 0.06(2) 0.015(14)

loop_
_atom_type_symbol
_atom_type_description
_atom_type_scat_dispersion_real
_atom_type_scat_dispersion_imag
_atom_type_scat_source
C C 0.0000 0.0000 'International Tables Vol C Tables 4.2.6.8 and 6.1.1.4'
H H 0.0000 0.0000 'International Tables Vol C Tables 4.2.6.8 and 6.1.1.4'
N N 0.0000 0.0000 'International Tables Vol C Tables 4.2.6.8 and 6.1.1.4'
Zn Zn 0.0000 0.0000 'International Tables Vol C Tables 4.2.6.8 and 6.1.1.4'

loop_
_geom_angle_atom_site_label_1
_geom_angle_atom_site_label_2
_geom_angle_atom_site_label_3
_geom_angle
_geom_angle_site_symmetry_1
_geom_angle_site_symmetry_3
_geom_angle_publ_flag
N4 Zn5 N4 110.0(4) 2_655 40_546 ?
N4 Zn5 N4 108.4(8) 2_655 . ?
N4 Zn5 N4 110.0(4) 40_546 . ?
N4 Zn5 N4 108.4(8) 40_546 39_556 ?
N4 Zn5 N4 110.0(4) 2_655 39_556 ?
N4 Zn5 N4 110.0(4) 39_556 . ?
C2 N4 Zn5 129.8(13) . . ?
C2 N4 C1 102.3(18) . . ?
C1 N4 Zn5 127.8(12) . . ?
N4 C2 N4 115(2) . 21 ?
N4 C2 C3 122.2(12) 21 . ?
N4 C2 C3 122.2(12) . . ?
N4 C1 H1 125.0 . . ?
C1 C1 N4 109.9(10) 21 . ?
C1 C1 H1 125.0 21 . ?
C2 C3 H3A 109.5 . . ?
C2 C3 H3B 109.5 . . ?
C2 C3 H3C 109.5 . . ?
H3A C3 H3B 109.5 . . ?
H3A C3 H3C 109.5 . . ?
H3B C3 H3C 109.5 . . ?

loop_
_geom_bond_atom_site_label_1
_geom_bond_atom_site_label_2
_geom_bond_distance
_geom_bond_site_symmetry_2
_geom_bond_publ_flag
Zn5 N4 2.045(17) 2_655 ?
Zn5 N4 2.045(17) 40_546 ?
Zn5 N4 2.045(17) 39_556 ?
Zn5 N4 2.045(17) . ?
N4 C2 1.357(16) . ?
N4 C1 1.38(2) . ?
C2 C3 1.65(3) . ?
C1 C1 1.35(3) 21 ?
C1 H1 0.9300 . ?
C3 H3A 0.9600 . ?
C3 H3B 0.9600 . ?
C3 H3C 0.9600 . ?

loop_
_geom_torsion_atom_site_label_1
_geom_torsion_atom_site_label_2
_geom_torsion_atom_site_label_3
_geom_torsion_atom_site_label_4
_geom_torsion
_geom_torsion_site_symmetry_1
_geom_torsion_site_symmetry_2
_geom_torsion_site_symmetry_3
_geom_torsion_site_symmetry_4
_geom_torsion_publ_flag
Zn5 N4 C2 N4 -179.2(7) . . . 21 ?
Zn5 N4 C2 C3 4(3) . . . . ?
Zn5 N4 C1 C1 180.0(8) . . . 21 ?
C2 N4 C1 C1 -1.0(13) . . . 21 ?
C1 N4 C2 N4 2(2) . . . 21 ?
C1 N4 C2 C3 -175(2) . . . . ?

loop_
_cod_changelog_entry_id
_cod_changelog_entry_author
_cod_changelog_entry_date
_cod_changelog_entry_text
1 'Saulius Gra\<zulis' 2023-05-14T10:34:30+03:00
;Changing the '_diffrn_radiation_probe' value 'electrons' to 'electron'
(singular) to conform to DDL1 dictionary specification.
;
